data_4325365
loop_
_publ_author_name
'Lindsay J. Hounjet'
'Robert McDonald'
'Michael J. Ferguson'
'Martin Cowie'

_publ_section_title
;
 Comparison of Structure and Reactivity of Phosphine-Amido and Hemilabile
 Phosphine-Amine Chelates of Rhodium
;
_journal_name_full 'Inorganic Chemistry'
_journal_page_first 5361
_journal_page_last 5378
_journal_paper_doi 10.1021/ic101883u
_journal_volume 50
_journal_year 2011
_chemical_formula_moiety 'C46 H44 I n P3 Rh, C4 H10 O, 2(C4 H8 O)'
_chemical_formula_sum 'C58 H70 I O3 P3 Rh n'
_chemical_formula_weight 1151.87
_chemical_name_systematic
; 
 ? 
;
_space_group_IT_number 14
_symmetry_cell_setting monoclinic
_symmetry_space_group_name_Hall '-P 2yn'
_symmetry_space_group_name_H-M 'P 1 21/n 1'
_atom_sites_solution_hydrogens geom
_atom_sites_solution_primary direct
_atom_sites_solution_secondary difmap
_audit_creation_method SHELXL-97
_cell_angle_alpha 90.00
_cell_angle_beta 91.6909(7)
_cell_angle_gamma 90.00
_cell_formula_units_Z 4
_cell_length_a 16.0575(9)
_cell_length_b 14.3966(8)
_cell_length_c 23.1868(13)
_cell_measurement_reflns_used 9235
_cell_measurement_temperature 173(2)
_cell_measurement_theta_max 27.60
_cell_measurement_theta_min 2.26
_cell_volume 5357.8(5)
_computing_cell_refinement 'Bruker SAINT'
_computing_data_collection 'Bruker APEX2'
_computing_data_reduction 'Bruker SAINT'
_computing_molecular_graphics 'Bruker SHELXTL'
_computing_publication_material 'Bruker SHELXTL'
_computing_structure_refinement 'SHELXL-97 (Sheldrick, 2008)'
_computing_structure_solution 'SIR-97 (Altomare et al, 1999)'
_diffrn_ambient_temperature 173(2)
_diffrn_measured_fraction_theta_full 0.996
_diffrn_measured_fraction_theta_max 0.996
_diffrn_measurement_device_type 'Bruker APEX-II CCD'
_diffrn_measurement_method '\w scans'
_diffrn_radiation_monochromator graphite
_diffrn_radiation_source 'fine-focus sealed tube'
_diffrn_radiation_type MoK\a
_diffrn_radiation_wavelength 0.71073
_diffrn_reflns_av_R_equivalents 0.0243
_diffrn_reflns_av_sigmaI/netI 0.0196
_diffrn_reflns_limit_h_max 20
_diffrn_reflns_limit_h_min -20
_diffrn_reflns_limit_k_max 18
_diffrn_reflns_limit_k_min -18
_diffrn_reflns_limit_l_max 30
_diffrn_reflns_limit_l_min -30
_diffrn_reflns_number 47936
_diffrn_reflns_theta_full 27.69
_diffrn_reflns_theta_max 27.69
_diffrn_reflns_theta_min 1.52
_exptl_absorpt_coefficient_mu 1.029
_exptl_absorpt_correction_T_max 0.8745
_exptl_absorpt_correction_T_min 0.6678
_exptl_absorpt_correction_type numerical
_exptl_absorpt_process_details 'SADABS (Sheldrick, 2008)'
_exptl_crystal_colour orange
_exptl_crystal_density_diffrn 1.428
_exptl_crystal_description plate
_exptl_crystal_F_000 2368
_exptl_crystal_size_max 0.43
_exptl_crystal_size_mid 0.39
_exptl_crystal_size_min 0.13
_refine_diff_density_max 1.408
_refine_diff_density_min -0.559
_refine_diff_density_rms 0.082
_refine_ls_extinction_method none
_refine_ls_goodness_of_fit_ref 1.074
_refine_ls_hydrogen_treatment constr
_refine_ls_matrix_type full
_refine_ls_number_parameters 606
_refine_ls_number_reflns 12477
_refine_ls_number_restraints 0
_refine_ls_restrained_S_all 1.074
_refine_ls_R_factor_all 0.0406
_refine_ls_R_factor_gt 0.0306
_refine_ls_shift/su_max 0.003
_refine_ls_shift/su_mean 0.000
_refine_ls_structure_factor_coef Fsqd
_refine_ls_weighting_details 'calc w=1/[\s^2^(Fo^2^)+(0.0472P)^2^+4.3211P] where P=(Fo^2^+2Fc^2^)/3'
_refine_ls_weighting_scheme calc
_refine_ls_wR_factor_gt 0.0795
_refine_ls_wR_factor_ref 0.0884
_reflns_number_gt 10553
_reflns_number_total 12477
_reflns_threshold_expression I>2\s(I)
_cod_data_source_file ic101883u_si_001_5.cif
_cod_data_source_block compound5
_cod_original_sg_symbol_H-M 'P 21/n'
_cod_original_formula_sum 'C58 H70 I n O3 P3 Rh'
_cod_database_code 4325365

loop_
_symmetry_equiv_pos_as_xyz
'x, y, z'
'-x+1/2, y+1/2, -z+1/2'
'-x, -y, -z'
'x-1/2, -y-1/2, z-1/2'

loop_
_atom_site_label
_atom_site_type_symbol
_atom_site_fract_x
_atom_site_fract_y
_atom_site_fract_z
_atom_site_U_iso_or_equiv
_atom_site_adp_type
_atom_site_occupancy
_atom_site_symmetry_multiplicity
_atom_site_calc_flag
_atom_site_refinement_flags
I I 0.188287(10) 0.161762(11) 0.274392(7) 0.03062(5) Uani 1 1 d .
Rh Rh 0.329260(11) 0.114478(12) 0.342284(8) 0.02283(5) Uani 1 1 d .
P1 P 0.28431(4) 0.19212(4) 0.42348(3) 0.02566(12) Uani 1 1 d .
P2 P 0.38954(4) 0.04394(4) 0.25949(3) 0.02587(12) Uani 1 1 d .
P3 P 0.27740(4) -0.03311(4) 0.35886(3) 0.02562(12) Uani 1 1 d .
N1 n 0.37948(13) 0.24791(14) 0.32705(9) 0.0279(4) Uani 1 1 d .
C1 C 0.43949(15) 0.08499(18) 0.38963(11) 0.0292(5) Uani 1 1 d .
H1A H 0.4259 0.0670 0.4290 0.035 Uiso 1 1 calc R
H1B H 0.4751 0.1403 0.3909 0.035 Uiso 1 1 calc R
H1C H 0.4689 0.0339 0.3711 0.035 Uiso 1 1 calc R
C2 C 0.35847(16) -0.07925(17) 0.26075(11) 0.0304(5) Uani 1 1 d .
H2A H 0.3553 -0.1038 0.2209 0.036 Uiso 1 1 calc R
H2B H 0.4009 -0.1156 0.2829 0.036 Uiso 1 1 calc R
C3 C 0.27407(16) -0.08986(17) 0.28839(11) 0.0303(5) Uani 1 1 d .
H3A H 0.2608 -0.1566 0.2929 0.036 Uiso 1 1 calc R
H3B H 0.2301 -0.0612 0.2634 0.036 Uiso 1 1 calc R
C11 C 0.35408(15) 0.28963(17) 0.42491(11) 0.0300(5) Uani 1 1 d .
C12 C 0.39076(15) 0.30774(17) 0.37127(11) 0.0288(5) Uani 1 1 d .
C13 C 0.43796(17) 0.39212(18) 0.36798(13) 0.0372(6) Uani 1 1 d .
H13 H 0.4626 0.4088 0.3327 0.045 Uiso 1 1 calc R
C14 C 0.44806(18) 0.4491(2) 0.41510(14) 0.0438(7) Uani 1 1 d .
H14 H 0.4805 0.5039 0.4117 0.053 Uiso 1 1 calc R
C15 C 0.41241(19) 0.4292(2) 0.46772(14) 0.0430(7) Uani 1 1 d .
H15 H 0.4208 0.4694 0.4999 0.052 Uiso 1 1 calc R
C16 C 0.36449(18) 0.34965(19) 0.47214(13) 0.0374(6) Uani 1 1 d .
H16 H 0.3385 0.3357 0.5074 0.045 Uiso 1 1 calc R
C17 C 0.39854(16) 0.28107(18) 0.26975(11) 0.0327(5) Uani 1 1 d .
H17A H 0.3863 0.3476 0.2670 0.039 Uiso 1 1 calc R
H17B H 0.3645 0.2474 0.2409 0.039 Uiso 1 1 calc R
H17C H 0.4577 0.2706 0.2627 0.039 Uiso 1 1 calc R
C21 C 0.17904(15) 0.24085(17) 0.42039(10) 0.0285(5) Uani 1 1 d .
C22 C 0.10860(16) 0.18376(19) 0.41688(11) 0.0328(5) Uani 1 1 d .
H22 H 0.1152 0.1182 0.4167 0.039 Uiso 1 1 calc R
C23 C 0.02934(17) 0.2216(2) 0.41365(12) 0.0390(6) Uani 1 1 d .
H23 H -0.0180 0.1820 0.4122 0.047 Uiso 1 1 calc R
C24 C 0.01893(18) 0.3175(2) 0.41257(14) 0.0436(7) Uani 1 1 d .
H24 H -0.0355 0.3435 0.4108 0.052 Uiso 1 1 calc R
C25 C 0.08793(19) 0.3748(2) 0.41409(14) 0.0430(7) Uani 1 1 d .
H25 H 0.0811 0.4403 0.4123 0.052 Uiso 1 1 calc R
C26 C 0.16715(17) 0.33680(18) 0.41818(12) 0.0345(6) Uani 1 1 d .
H26 H 0.2142 0.3768 0.4195 0.041 Uiso 1 1 calc R
C31 C 0.29451(17) 0.14346(18) 0.49639(11) 0.0315(5) Uani 1 1 d .
C32 C 0.37282(18) 0.1441(2) 0.52435(12) 0.0382(6) Uani 1 1 d .
H32 H 0.4184 0.1726 0.5060 0.046 Uiso 1 1 calc R
C33 C 0.3855(2) 0.1039(2) 0.57826(14) 0.0499(8) Uani 1 1 d .
H33 H 0.4391 0.1051 0.5966 0.060 Uiso 1 1 calc R
C34 C 0.3194(3) 0.0619(3) 0.60519(14) 0.0587(9) Uani 1 1 d .
H34 H 0.3277 0.0335 0.6419 0.070 Uiso 1 1 calc R
C35 C 0.2414(2) 0.0614(3) 0.57855(15) 0.0559(9) Uani 1 1 d .
H35 H 0.1960 0.0332 0.5973 0.067 Uiso 1 1 calc R
C36 C 0.22865(19) 0.1018(2) 0.52448(13) 0.0403(6) Uani 1 1 d .
H36 H 0.1747 0.1011 0.5066 0.048 Uiso 1 1 calc R
C41 C 0.36071(16) 0.07932(18) 0.18549(11) 0.0315(5) Uani 1 1 d .
C42 C 0.28745(17) 0.0466(2) 0.15833(12) 0.0364(6) Uani 1 1 d .
H42 H 0.2517 0.0062 0.1785 0.044 Uiso 1 1 calc R
C43 C 0.2666(2) 0.0726(2) 0.10214(13) 0.0469(7) Uani 1 1 d .
H43 H 0.2173 0.0489 0.0839 0.056 Uiso 1 1 calc R
C44 C 0.3169(2) 0.1326(3) 0.07256(14) 0.0555(9) Uani 1 1 d .
H44 H 0.3017 0.1512 0.0344 0.067 Uiso 1 1 calc R
C45 C 0.3893(3) 0.1655(2) 0.09866(14) 0.0563(9) Uani 1 1 d .
H45 H 0.4241 0.2066 0.0783 0.068 Uiso 1 1 calc R
C46 C 0.4116(2) 0.1389(2) 0.15475(12) 0.0430(7) Uani 1 1 d .
H46 H 0.4619 0.1615 0.1722 0.052 Uiso 1 1 calc R
C51 C 0.50290(15) 0.03802(18) 0.25466(10) 0.0302(5) Uani 1 1 d .
C52 C 0.55425(17) 0.10717(19) 0.27797(12) 0.0349(6) Uani 1 1 d .
H52 H 0.5307 0.1566 0.2992 0.042 Uiso 1 1 calc R
C53 C 0.64005(18) 0.1043(2) 0.27038(13) 0.0415(6) Uani 1 1 d .
H53 H 0.6746 0.1518 0.2865 0.050 Uiso 1 1 calc R
C54 C 0.67509(18) 0.0328(2) 0.23958(14) 0.0451(7) Uani 1 1 d .
H54 H 0.7335 0.0314 0.2341 0.054 Uiso 1 1 calc R
C55 C 0.62451(19) -0.0369(2) 0.21668(14) 0.0459(7) Uani 1 1 d .
H55 H 0.6485 -0.0863 0.1957 0.055 Uiso 1 1 calc R
C56 C 0.53908(17) -0.0350(2) 0.22420(12) 0.0378(6) Uani 1 1 d .
H56 H 0.5050 -0.0834 0.2086 0.045 Uiso 1 1 calc R
C61 C 0.33789(15) -0.11378(17) 0.40503(12) 0.0307(5) Uani 1 1 d .
C62 C 0.35669(17) -0.20394(18) 0.38676(13) 0.0383(6) Uani 1 1 d .
H62 H 0.3407 -0.2237 0.3490 0.046 Uiso 1 1 calc R
C63 C 0.39906(19) -0.2646(2) 0.42432(16) 0.0482(8) Uani 1 1 d .
H63 H 0.4127 -0.3253 0.4116 0.058 Uiso 1 1 calc R
C64 C 0.42129(19) -0.2374(2) 0.47977(16) 0.0507(8) Uani 1 1 d .
H64 H 0.4497 -0.2794 0.5051 0.061 Uiso 1 1 calc R
C65 C 0.40229(19) -0.1496(2) 0.49827(15) 0.0458(7) Uani 1 1 d .
H65 H 0.4172 -0.1309 0.5365 0.055 Uiso 1 1 calc R
C66 C 0.36122(17) -0.08790(19) 0.46100(12) 0.0363(6) Uani 1 1 d .
H66 H 0.3489 -0.0270 0.4740 0.044 Uiso 1 1 calc R
C71 C 0.17193(15) -0.05287(17) 0.38504(12) 0.0311(5) Uani 1 1 d .
C72 C 0.10256(17) -0.0431(2) 0.34754(13) 0.0392(6) Uani 1 1 d .
H72 H 0.1099 -0.0259 0.3084 0.047 Uiso 1 1 calc R
C73 C 0.02261(19) -0.0584(3) 0.36759(17) 0.0546(8) Uani 1 1 d .
H73 H -0.0243 -0.0524 0.3419 0.066 Uiso 1 1 calc R
C74 C 0.0114(2) -0.0823(3) 0.42438(17) 0.0568(9) Uani 1 1 d .
H74 H -0.0432 -0.0927 0.4377 0.068 Uiso 1 1 calc R
C75 C 0.0783(2) -0.0909(2) 0.46143(16) 0.0548(9) Uani 1 1 d .
H75 H 0.0700 -0.1060 0.5007 0.066 Uiso 1 1 calc R
C76 C 0.15871(19) -0.0777(2) 0.44212(13) 0.0420(6) Uani 1 1 d .
H76 H 0.2050 -0.0857 0.4681 0.050 Uiso 1 1 calc R
O1S O 0.72369(17) 0.29773(19) 0.33004(12) 0.0647(7) Uani 1 1 d .
C1S C 0.6621(3) 0.3549(4) 0.3029(3) 0.0901(16) Uani 1 1 d .
H1SA H 0.6681 0.4197 0.3167 0.108 Uiso 1 1 calc R
H1SB H 0.6058 0.3326 0.3123 0.108 Uiso 1 1 calc R
C2S C 0.6740(4) 0.3506(4) 0.2376(3) 0.110(2) Uani 1 1 d .
H2SA H 0.6321 0.3896 0.2179 0.132 Uiso 1 1 calc R
H2SB H 0.6677 0.2862 0.2244 0.132 Uiso 1 1 calc R
H2SC H 0.7298 0.3731 0.2289 0.132 Uiso 1 1 calc R
C3S C 0.7079(3) 0.2870(4) 0.3897(2) 0.0856(14) Uani 1 1 d .
H3SA H 0.6530 0.2572 0.3946 0.103 Uiso 1 1 calc R
H3SB H 0.7073 0.3485 0.4088 0.103 Uiso 1 1 calc R
C4S C 0.7745(3) 0.2287(4) 0.4155(2) 0.0889(15) Uani 1 1 d .
H4SA H 0.7647 0.2200 0.4567 0.107 Uiso 1 1 calc R
H4SB H 0.8284 0.2591 0.4108 0.107 Uiso 1 1 calc R
H4SC H 0.7746 0.1681 0.3962 0.107 Uiso 1 1 calc R
O2S O 0.2466(3) 0.4184(4) 0.5934(2) 0.1422(18) Uani 1 1 d .
C5S C 0.2152(4) 0.3317(4) 0.6083(3) 0.118(2) Uani 1 1 d .
H5SA H 0.2135 0.3255 0.6508 0.141 Uiso 1 1 calc R
H5SB H 0.2507 0.2816 0.5933 0.141 Uiso 1 1 calc R
C6S C 0.1261(4) 0.3259(5) 0.5809(3) 0.116(2) Uani 1 1 d .
H6SA H 0.1263 0.2927 0.5435 0.139 Uiso 1 1 calc R
H6SB H 0.0878 0.2937 0.6069 0.139 Uiso 1 1 calc R
C7S C 0.1018(4) 0.4240(4) 0.5729(2) 0.1073(19) Uani 1 1 d .
H7SA H 0.0729 0.4476 0.6070 0.129 Uiso 1 1 calc R
H7SB H 0.0647 0.4314 0.5383 0.129 Uiso 1 1 calc R
C8S C 0.1814(5) 0.4738(5) 0.5654(2) 0.122(2) Uani 1 1 d .
H8SA H 0.1924 0.4813 0.5239 0.146 Uiso 1 1 calc R
H8SB H 0.1790 0.5362 0.5832 0.146 Uiso 1 1 calc R
O3S O 0.9102(5) 0.0668(4) 0.2327(4) 0.194(3) Uani 1 1 d .
C9S C 0.9056(6) 0.1157(6) 0.2759(4) 0.147(3) Uani 1 1 d .
H9SA H 0.9494 0.0963 0.3043 0.176 Uiso 1 1 calc R
H9SB H 0.8509 0.1053 0.2934 0.176 Uiso 1 1 calc R
C10S C 0.9144(6) 0.2067(5) 0.2650(3) 0.137(3) Uani 1 1 d .
H10A H 0.9603 0.2327 0.2895 0.165 Uiso 1 1 calc R
H10B H 0.8624 0.2401 0.2738 0.165 Uiso 1 1 calc R
C11S C 0.9325(5) 0.2178(5) 0.2054(3) 0.129(2) Uani 1 1 d .
H11A H 0.9852 0.2523 0.2005 0.155 Uiso 1 1 calc R
H11B H 0.8868 0.2504 0.1842 0.155 Uiso 1 1 calc R
C12S C 0.9401(6) 0.1192(9) 0.1857(4) 0.182(5) Uani 1 1 d .
H12B H 0.9057 0.1081 0.1502 0.218 Uiso 1 1 calc R
H12C H 0.9988 0.1034 0.1782 0.218 Uiso 1 1 calc R

loop_
_atom_site_aniso_label
_atom_site_aniso_U_11
_atom_site_aniso_U_22
_atom_site_aniso_U_33
_atom_site_aniso_U_23
_atom_site_aniso_U_13
_atom_site_aniso_U_12
I 0.02756(9) 0.03171(9) 0.03232(9) 0.00049(6) -0.00409(6) 0.00271(6)
Rh 0.02212(9) 0.02094(9) 0.02531(9) 0.00131(6) -0.00127(7) -0.00109(6)
P1 0.0256(3) 0.0244(3) 0.0268(3) -0.0005(2) -0.0007(2) -0.0011(2)
P2 0.0255(3) 0.0250(3) 0.0270(3) 0.0006(2) -0.0002(2) -0.0009(2)
P3 0.0243(3) 0.0224(3) 0.0301(3) 0.0009(2) 0.0009(2) -0.0022(2)
N1 0.0304(10) 0.0215(9) 0.0317(10) 0.0031(8) 0.0004(8) -0.0038(8)
C1 0.0253(11) 0.0316(12) 0.0305(12) 0.0032(10) -0.0039(9) 0.0002(9)
C2 0.0321(12) 0.0239(11) 0.0353(13) -0.0013(10) 0.0035(10) -0.0011(9)
C3 0.0305(12) 0.0256(11) 0.0347(13) -0.0034(10) 0.0003(10) -0.0047(9)
C11 0.0273(12) 0.0261(12) 0.0364(13) -0.0015(10) -0.0033(10) -0.0028(9)
C12 0.0246(11) 0.0235(11) 0.0379(13) 0.0011(10) -0.0041(9) -0.0010(9)
C13 0.0354(14) 0.0284(13) 0.0477(16) 0.0020(11) 0.0000(12) -0.0058(10)
C14 0.0397(15) 0.0285(13) 0.0628(19) -0.0045(13) -0.0051(13) -0.0097(11)
C15 0.0430(16) 0.0345(14) 0.0510(17) -0.0111(13) -0.0089(13) -0.0048(12)
C16 0.0368(14) 0.0357(14) 0.0392(15) -0.0058(11) -0.0042(11) -0.0016(11)
C17 0.0334(13) 0.0297(12) 0.0350(13) 0.0089(10) 0.0003(10) -0.0005(10)
C21 0.0276(12) 0.0315(12) 0.0264(11) -0.0011(9) 0.0013(9) 0.0015(9)
C22 0.0314(13) 0.0309(12) 0.0361(13) -0.0005(10) 0.0017(10) -0.0006(10)
C23 0.0293(13) 0.0461(16) 0.0419(15) 0.0034(12) 0.0045(11) -0.0027(11)
C24 0.0332(14) 0.0473(16) 0.0504(17) 0.0048(13) 0.0034(12) 0.0111(12)
C25 0.0415(16) 0.0351(14) 0.0525(17) 0.0043(13) 0.0033(13) 0.0083(12)
C26 0.0355(14) 0.0291(13) 0.0387(14) 0.0006(10) -0.0006(11) 0.0000(10)
C31 0.0391(14) 0.0282(12) 0.0273(12) -0.0005(10) 0.0008(10) 0.0050(10)
C32 0.0411(15) 0.0387(14) 0.0344(14) -0.0021(11) -0.0037(11) 0.0050(12)
C33 0.058(2) 0.0523(19) 0.0386(16) -0.0012(14) -0.0118(14) 0.0122(15)
C34 0.079(3) 0.063(2) 0.0341(16) 0.0120(15) -0.0011(16) 0.0183(19)
C35 0.066(2) 0.057(2) 0.0456(18) 0.0170(15) 0.0166(16) 0.0058(17)
C36 0.0411(15) 0.0424(15) 0.0377(14) 0.0070(12) 0.0072(12) 0.0054(12)
C41 0.0365(13) 0.0298(12) 0.0279(12) -0.0016(10) -0.0004(10) 0.0030(10)
C42 0.0368(14) 0.0376(14) 0.0344(13) -0.0051(11) -0.0044(11) 0.0049(11)
C43 0.0500(17) 0.0504(18) 0.0394(15) -0.0067(13) -0.0132(13) 0.0102(14)
C44 0.073(2) 0.059(2) 0.0332(15) 0.0083(14) -0.0146(15) 0.0112(18)
C45 0.077(2) 0.053(2) 0.0384(17) 0.0152(14) -0.0025(16) -0.0076(17)
C46 0.0525(18) 0.0443(16) 0.0322(14) 0.0061(12) -0.0023(12) -0.0047(13)
C51 0.0284(12) 0.0359(13) 0.0264(11) 0.0049(10) 0.0013(9) 0.0004(10)
C52 0.0321(13) 0.0347(13) 0.0380(14) 0.0049(11) 0.0017(11) -0.0030(10)
C53 0.0336(14) 0.0458(16) 0.0450(16) 0.0086(13) -0.0018(12) -0.0076(12)
C54 0.0303(14) 0.0566(18) 0.0489(17) 0.0109(14) 0.0081(12) 0.0017(13)
C55 0.0392(15) 0.0535(18) 0.0456(16) 0.0008(14) 0.0108(13) 0.0088(13)
C56 0.0348(14) 0.0408(15) 0.0379(14) -0.0019(12) 0.0050(11) 0.0028(11)
C61 0.0264(12) 0.0255(12) 0.0402(14) 0.0055(10) 0.0033(10) -0.0015(9)
C62 0.0377(14) 0.0279(13) 0.0494(16) 0.0046(11) 0.0043(12) -0.0021(11)
C63 0.0444(16) 0.0274(13) 0.073(2) 0.0136(14) 0.0041(15) 0.0041(12)
C64 0.0385(16) 0.0448(17) 0.068(2) 0.0253(16) -0.0055(14) -0.0006(13)
C65 0.0373(15) 0.0476(17) 0.0518(18) 0.0183(14) -0.0083(13) -0.0045(13)
C66 0.0353(14) 0.0318(13) 0.0414(14) 0.0065(11) -0.0032(11) -0.0034(11)
C71 0.0272(12) 0.0234(11) 0.0429(14) -0.0017(10) 0.0053(10) -0.0030(9)
C72 0.0313(13) 0.0397(15) 0.0465(16) -0.0083(12) 0.0022(11) -0.0047(11)
C73 0.0298(15) 0.061(2) 0.074(2) -0.0143(18) 0.0049(14) -0.0065(14)
C74 0.0360(16) 0.058(2) 0.078(2) -0.0051(18) 0.0208(16) -0.0088(14)
C75 0.0513(19) 0.0535(19) 0.061(2) 0.0121(16) 0.0254(16) -0.0027(15)
C76 0.0396(15) 0.0394(15) 0.0476(16) 0.0072(13) 0.0105(12) 0.0024(12)
O1S 0.0617(16) 0.0619(16) 0.0705(17) 0.0100(13) 0.0007(13) -0.0093(13)
C1S 0.071(3) 0.067(3) 0.132(5) 0.023(3) -0.002(3) 0.008(2)
C2S 0.128(5) 0.087(4) 0.111(5) 0.035(3) -0.052(4) -0.017(3)
C3S 0.098(4) 0.086(3) 0.074(3) 0.004(3) 0.023(3) -0.012(3)
C4S 0.076(3) 0.109(4) 0.081(3) 0.013(3) -0.007(2) -0.013(3)
O2S 0.142(4) 0.161(5) 0.126(4) -0.019(4) 0.036(3) -0.034(4)
C5S 0.128(6) 0.100(5) 0.128(5) -0.036(4) 0.056(5) -0.002(4)
C6S 0.123(5) 0.101(5) 0.125(5) -0.027(4) 0.043(4) -0.022(4)
C7S 0.147(6) 0.105(4) 0.070(3) -0.021(3) 0.014(3) -0.003(4)
C8S 0.188(7) 0.107(5) 0.069(3) 0.024(3) -0.002(4) -0.048(5)
O3S 0.237(8) 0.095(4) 0.250(9) -0.048(5) -0.007(7) -0.035(4)
C9S 0.145(7) 0.127(7) 0.171(9) 0.061(6) 0.035(6) 0.015(6)
C10S 0.219(9) 0.095(5) 0.099(5) 0.001(4) 0.014(5) 0.043(5)
C11S 0.158(7) 0.116(5) 0.111(5) 0.030(4) -0.007(5) -0.029(5)
C12S 0.170(8) 0.251(13) 0.130(7) -0.097(8) 0.077(6) -0.024(8)

loop_
_atom_type_symbol
_atom_type_description
_atom_type_scat_dispersion_real
_atom_type_scat_dispersion_imag
_atom_type_scat_source
C C 0.0033 0.0016 'International Tables Vol C Tables 4.2.6.8 and 6.1.1.4'
H H 0.0000 0.0000 'International Tables Vol C Tables 4.2.6.8 and 6.1.1.4'
N N 0.0061 0.0033 'International Tables Vol C Tables 4.2.6.8 and 6.1.1.4'
O O 0.0106 0.0060 'International Tables Vol C Tables 4.2.6.8 and 6.1.1.4'
P P 0.1023 0.0942 'International Tables Vol C Tables 4.2.6.8 and 6.1.1.4'
Rh Rh -1.1178 0.9187 'International Tables Vol C Tables 4.2.6.8 and 6.1.1.4'
I I -0.4742 1.8119 'International Tables Vol C Tables 4.2.6.8 and 6.1.1.4'

loop_
_geom_angle_atom_site_label_1
_geom_angle_atom_site_label_2
_geom_angle_atom_site_label_3
_geom_angle
C1 Rh n1 87.21(9)
C1 Rh P3 91.69(7)
N1 Rh P3 178.65(6)
C1 Rh P1 87.18(7)
N1 Rh P1 80.07(6)
P3 Rh P1 100.66(2)
C1 Rh P2 88.80(7)
N1 Rh P2 94.92(6)
P3 Rh P2 84.27(2)
P1 Rh P2 173.72(2)
C1 Rh I 176.16(7)
N1 Rh I 89.50(6)
P3 Rh I 91.580(17)
P1 Rh I 94.201(17)
P2 Rh I 89.519(16)
C11 P1 C21 106.03(12)
C11 P1 C31 104.07(12)
C21 P1 C31 103.88(12)
C11 P1 Rh 100.51(9)
C21 P1 Rh 117.49(8)
C31 P1 Rh 122.84(8)
C51 P2 C41 100.35(11)
C51 P2 C2 103.09(12)
C41 P2 C2 102.76(12)
C51 P2 Rh 119.61(8)
C41 P2 Rh 122.24(8)
C2 P2 Rh 106.19(8)
C3 P3 C61 103.86(12)
C3 P3 C71 102.90(12)
C61 P3 C71 100.72(12)
C3 P3 Rh 105.24(8)
C61 P3 Rh 119.31(8)
C71 P3 Rh 122.39(8)
C12 n1 C17 117.3(2)
C12 n1 Rh 119.77(16)
C17 n1 Rh 122.85(16)
C3 C2 P2 110.34(17)
C2 C3 P3 109.18(17)
C16 C11 C12 122.0(2)
C16 C11 P1 123.8(2)
C12 C11 P1 113.79(18)
N1 C12 C11 120.0(2)
N1 C12 C13 124.1(2)
C11 C12 C13 115.9(2)
C14 C13 C12 120.9(3)
C13 C14 C15 122.2(3)
C16 C15 C14 118.6(3)
C15 C16 C11 120.4(3)
C26 C21 C22 118.0(2)
C26 C21 P1 120.4(2)
C22 C21 P1 121.44(19)
C23 C22 C21 120.8(3)
C22 C23 C24 120.1(3)
C25 C24 C23 119.8(3)
C24 C25 C26 120.0(3)
C25 C26 C21 121.2(3)
C36 C31 C32 118.1(3)
C36 C31 P1 123.2(2)
C32 C31 P1 118.7(2)
C33 C32 C31 121.4(3)
C34 C33 C32 119.6(3)
C35 C34 C33 119.8(3)
C34 C35 C36 120.5(3)
C35 C36 C31 120.5(3)
C46 C41 C42 118.3(2)
C46 C41 P2 120.8(2)
C42 C41 P2 120.8(2)
C43 C42 C41 120.5(3)
C44 C43 C42 120.5(3)
C45 C44 C43 119.7(3)
C44 C45 C46 120.4(3)
C45 C46 C41 120.5(3)
C52 C51 C56 118.9(2)
C52 C51 P2 121.5(2)
C56 C51 P2 119.6(2)
C51 C52 C53 120.4(3)
C54 C53 C52 120.4(3)
C53 C54 C55 119.6(3)
C54 C55 C56 120.5(3)
C55 C56 C51 120.2(3)
C66 C61 C62 118.4(2)
C66 C61 P3 119.8(2)
C62 C61 P3 121.6(2)
C63 C62 C61 119.8(3)
C64 C63 C62 120.7(3)
C65 C64 C63 119.9(3)
C64 C65 C66 120.0(3)
C61 C66 C65 121.2(3)
C76 C71 C72 118.4(2)
C76 C71 P3 121.4(2)
C72 C71 P3 120.2(2)
C73 C72 C71 120.0(3)
C74 C73 C72 120.4(3)
C75 C74 C73 120.2(3)
C74 C75 C76 120.5(3)
C75 C76 C71 120.6(3)
C1S O1S C3S 110.6(4)
O1S C1S C2S 107.9(4)
O1S C3S C4S 108.0(4)
C5S O2S C8S 110.0(6)
O2S C5S C6S 106.4(6)
C7S C6S C5S 103.7(5)
C6S C7S C8S 104.6(6)
O2S C8S C7S 107.1(5)
C9S O3S C12S 110.6(7)
O3S C9S C10S 113.4(8)
C9S C10S C11S 108.4(7)
C10S C11S C12S 102.0(6)
O3S C12S C11S 103.8(5)

loop_
_geom_bond_atom_site_label_1
_geom_bond_atom_site_label_2
_geom_bond_distance
I Rh 2.8028(3)
Rh C1 2.098(2)
Rh n1 2.1170(19)
Rh P3 2.3183(6)
Rh P1 2.3228(6)
Rh P2 2.4006(6)
P1 C11 1.796(2)
P1 C21 1.830(2)
P1 C31 1.833(3)
P2 C51 1.829(3)
P2 C41 1.836(3)
P2 C2 1.843(2)
P3 C3 1.826(3)
P3 C61 1.838(3)
P3 C71 1.838(2)
N1 C12 1.347(3)
N1 C17 1.453(3)
C2 C3 1.524(3)
C11 C16 1.401(4)
C11 C12 1.416(4)
C12 C13 1.435(3)
C13 C14 1.372(4)
C14 C15 1.392(5)
C15 C16 1.385(4)
C21 C26 1.395(4)
C21 C22 1.399(4)
C22 C23 1.384(4)
C23 C24 1.391(4)
C24 C25 1.381(4)
C25 C26 1.385(4)
C31 C36 1.394(4)
C31 C32 1.398(4)
C32 C33 1.387(4)
C33 C34 1.386(5)
C34 C35 1.380(5)
C35 C36 1.392(4)
C41 C46 1.395(4)
C41 C42 1.400(4)
C42 C43 1.387(4)
C43 C44 1.379(5)
C44 C45 1.378(5)
C45 C46 1.393(4)
C51 C52 1.392(4)
C51 C56 1.402(4)
C52 C53 1.395(4)
C53 C54 1.382(5)
C54 C55 1.387(5)
C55 C56 1.388(4)
C61 C66 1.391(4)
C61 C62 1.401(4)
C62 C63 1.396(4)
C63 C64 1.381(5)
C64 C65 1.373(5)
C65 C66 1.391(4)
C71 C76 1.393(4)
C71 C72 1.400(4)
C72 C73 1.396(4)
C73 C74 1.378(5)
C74 C75 1.361(5)
C75 C76 1.392(4)
O1S C1S 1.420(5)
O1S C3S 1.422(5)
C1S C2S 1.533(8)
C3S C4S 1.473(7)
O2S C5S 1.393(8)
O2S C8S 1.454(9)
C5S C6S 1.551(10)
C6S C7S 1.476(9)
C7S C8S 1.479(9)
O3S C9S 1.228(10)
O3S C12S 1.420(11)
C9S C10S 1.343(10)
C10S C11S 1.430(9)
C11S C12S 1.497(11)

loop_
_geom_torsion_atom_site_label_1
_geom_torsion_atom_site_label_2
_geom_torsion_atom_site_label_3
_geom_torsion_atom_site_label_4
_geom_torsion
C1 Rh P1 C11 68.58(11)
N1 Rh P1 C11 -19.08(10)
P3 Rh P1 C11 159.77(8)
P2 Rh P1 C11 18.4(2)
I Rh P1 C11 -107.83(8)
C1 Rh P1 C21 -177.01(12)
N1 Rh P1 C21 95.33(11)
P3 Rh P1 C21 -85.82(9)
P2 Rh P1 C21 132.8(2)
I Rh P1 C21 6.58(9)
C1 Rh P1 C31 -45.89(13)
N1 Rh P1 C31 -133.54(12)
P3 Rh P1 C31 45.30(11)
P2 Rh P1 C31 -96.1(2)
I Rh P1 C31 137.71(11)
C1 Rh P2 C51 -24.23(12)
N1 Rh P2 C51 62.87(11)
P3 Rh P2 C51 -116.04(10)
P1 Rh P2 C51 25.9(2)
I Rh P2 C51 152.32(10)
C1 Rh P2 C41 -151.30(12)
N1 Rh P2 C41 -64.20(12)
P3 Rh P2 C41 116.89(10)
P1 Rh P2 C41 -101.2(2)
I Rh P2 C41 25.25(10)
C1 Rh P2 C2 91.64(11)
N1 Rh P2 C2 178.73(10)
P3 Rh P2 C2 -0.18(9)
P1 Rh P2 C2 141.8(2)
I Rh P2 C2 -91.82(9)
C1 Rh P3 C3 -112.67(11)
N1 Rh P3 C3 -77(2)
P1 Rh P3 C3 159.88(9)
P2 Rh P3 C3 -24.05(9)
I Rh P3 C3 65.31(9)
C1 Rh P3 C61 3.28(12)
N1 Rh P3 C61 38(2)
P1 Rh P3 C61 -84.17(10)
P2 Rh P3 C61 91.90(10)
I Rh P3 C61 -178.74(10)
C1 Rh P3 C71 130.78(13)
N1 Rh P3 C71 166(2)
P1 Rh P3 C71 43.33(11)
P2 Rh P3 C71 -140.60(11)
I Rh P3 C71 -51.24(11)
C1 Rh n1 C12 -67.12(19)
P3 Rh n1 C12 -102(2)
P1 Rh n1 C12 20.50(17)
P2 Rh n1 C12 -155.67(18)
I Rh n1 C12 114.85(18)
C1 Rh n1 C17 116.5(2)
P3 Rh n1 C17 81(3)
P1 Rh n1 C17 -155.91(19)
P2 Rh n1 C17 27.92(19)
I Rh n1 C17 -61.55(18)
C51 P2 C2 C3 157.13(18)
C41 P2 C2 C3 -98.89(19)
Rh P2 C2 C3 30.56(19)
P2 C2 C3 P3 -53.1(2)
C61 P3 C3 C2 -75.37(19)
C71 P3 C3 C2 179.97(17)
Rh P3 C3 C2 50.77(18)
C21 P1 C11 C16 70.2(2)
C31 P1 C11 C16 -39.0(3)
Rh P1 C11 C16 -167.0(2)
C21 P1 C11 C12 -102.57(19)
C31 P1 C11 C12 148.20(19)
Rh P1 C11 C12 20.23(19)
C17 n1 C12 C11 163.7(2)
Rh n1 C12 C11 -12.9(3)
C17 n1 C12 C13 -15.4(4)
Rh n1 C12 C13 167.95(19)
C16 C11 C12 n1 179.7(2)
P1 C11 C12 n1 -7.4(3)
C16 C11 C12 C13 -1.1(4)
P1 C11 C12 C13 171.82(19)
N1 C12 C13 C14 -178.9(3)
C11 C12 C13 C14 1.9(4)
C12 C13 C14 C15 -1.1(4)
C13 C14 C15 C16 -0.7(5)
C14 C15 C16 C11 1.5(4)
C12 C11 C16 C15 -0.6(4)
P1 C11 C16 C15 -172.8(2)
C11 P1 C21 C26 1.6(2)
C31 P1 C21 C26 110.9(2)
Rh P1 C21 C26 -109.7(2)
C11 P1 C21 C22 177.9(2)
C31 P1 C21 C22 -72.7(2)
Rh P1 C21 C22 66.6(2)
C26 C21 C22 C23 -2.5(4)
P1 C21 C22 C23 -179.0(2)
C21 C22 C23 C24 1.4(4)
C22 C23 C24 C25 0.7(5)
C23 C24 C25 C26 -1.7(5)
C24 C25 C26 C21 0.5(5)
C22 C21 C26 C25 1.6(4)
P1 C21 C26 C25 178.1(2)
C11 P1 C31 C36 146.4(2)
C21 P1 C31 C36 35.6(3)
Rh P1 C31 C36 -100.9(2)
C11 P1 C31 C32 -36.7(2)
C21 P1 C31 C32 -147.5(2)
Rh P1 C31 C32 76.0(2)
C36 C31 C32 C33 0.6(4)
P1 C31 C32 C33 -176.5(2)
C31 C32 C33 C34 0.2(5)
C32 C33 C34 C35 -0.8(5)
C33 C34 C35 C36 0.7(6)
C34 C35 C36 C31 0.0(5)
C32 C31 C36 C35 -0.7(4)
P1 C31 C36 C35 176.3(2)
C51 P2 C41 C46 -34.7(3)
C2 P2 C41 C46 -140.9(2)
Rh P2 C41 C46 100.4(2)
C51 P2 C41 C42 144.7(2)
C2 P2 C41 C42 38.6(2)
Rh P2 C41 C42 -80.1(2)
C46 C41 C42 C43 0.3(4)
P2 C41 C42 C43 -179.2(2)
C41 C42 C43 C44 -1.2(5)
C42 C43 C44 C45 1.2(5)
C43 C44 C45 C46 -0.3(6)
C44 C45 C46 C41 -0.6(5)
C42 C41 C46 C45 0.6(5)
P2 C41 C46 C45 -179.9(3)
C41 P2 C51 C52 103.8(2)
C2 P2 C51 C52 -150.3(2)
Rh P2 C51 C52 -32.8(2)
C41 P2 C51 C56 -72.7(2)
C2 P2 C51 C56 33.2(2)
Rh P2 C51 C56 150.63(18)
C56 C51 C52 C53 0.9(4)
P2 C51 C52 C53 -175.7(2)
C51 C52 C53 C54 0.1(4)
C52 C53 C54 C55 -0.7(5)
C53 C54 C55 C56 0.4(5)
C54 C55 C56 C51 0.6(5)
C52 C51 C56 C55 -1.2(4)
P2 C51 C56 C55 175.4(2)
C3 P3 C61 C66 172.7(2)
C71 P3 C61 C66 -81.0(2)
Rh P3 C61 C66 56.0(2)
C3 P3 C61 C62 -11.7(2)
C71 P3 C61 C62 94.6(2)
Rh P3 C61 C62 -128.34(19)
C66 C61 C62 C63 -1.0(4)
P3 C61 C62 C63 -176.7(2)
C61 C62 C63 C64 1.3(4)
C62 C63 C64 C65 -0.5(5)
C63 C64 C65 C66 -0.5(5)
C62 C61 C66 C65 0.0(4)
P3 C61 C66 C65 175.8(2)
C64 C65 C66 C61 0.7(4)
C3 P3 C71 C76 137.9(2)
C61 P3 C71 C76 30.9(2)
Rh P3 C71 C76 -104.4(2)
C3 P3 C71 C72 -42.1(2)
C61 P3 C71 C72 -149.2(2)
Rh P3 C71 C72 75.6(2)
C76 C71 C72 C73 -0.2(4)
P3 C71 C72 C73 179.8(2)
C71 C72 C73 C74 0.7(5)
C72 C73 C74 C75 0.1(6)
C73 C74 C75 C76 -1.4(6)
C74 C75 C76 C71 1.9(5)
C72 C71 C76 C75 -1.0(4)
P3 C71 C76 C75 178.9(2)
C3S O1S C1S C2S -170.7(4)
C1S O1S C3S C4S -179.0(4)
C8S O2S C5S C6S 7.7(7)
O2S C5S C6S C7S -22.7(6)
C5S C6S C7S C8S 28.3(6)
C5S O2S C8S C7S 10.4(7)
C6S C7S C8S O2S -24.7(7)
C12S O3S C9S C10S 11.7(14)
O3S C9S C10S C11S -4.0(13)
C9S C10S C11S C12S -4.8(11)
C9S O3S C12S C11S -14.0(12)
C10S C11S C12S O3S 10.6(10)
